data_7248652
loop_
_publ_author_name
'Ward, Jas S.'

_publ_section_title
;
 The atypical solubility of silver(i) pentafluorobenzoate and its use as a
 catch-and-release agent
;
_journal_issue 23
_journal_name_full CrystEngComm
_journal_page_first 3088
_journal_page_last 3097
_journal_paper_doi 10.1039/D4CE00441H
_journal_volume 26
_journal_year 2024
_chemical_formula_moiety 'C11 H10 Ag F5 O3'
_chemical_formula_sum 'C11 H10 Ag F5 O3'
_chemical_formula_weight 393.06
_chemical_properties_physical 'Desolvates rapidly.'
_space_group_crystal_system triclinic
_space_group_IT_number 2
_space_group_name_Hall '-P 1'
_space_group_name_H-M_alt 'P -1'
_atom_sites_solution_hydrogens geom
_atom_sites_solution_primary dual
_audit_creation_date 2023-10-13
_audit_creation_method
;
Olex2 1.2
(compiled 2018.05.29 svn.r3508 for OlexSys, GUI svn.r5506)
;
_audit_update_record
;
2023-11-24 deposited with the CCDC.	2024-05-20 downloaded from the CCDC.
;
_cell_angle_alpha 82.824(3)
_cell_angle_beta 80.970(3)
_cell_angle_gamma 75.189(3)
_cell_formula_units_Z 2
_cell_length_a 5.4941(2)
_cell_length_b 9.8998(3)
_cell_length_c 12.7267(5)
_cell_measurement_reflns_used 7104
_cell_measurement_temperature 120.01(10)
_cell_measurement_theta_max 75.1980
_cell_measurement_theta_min 4.6230
_cell_volume 658.31(4)
_computing_cell_refinement 'CrysAlisPro 1.171.42.89a (Rigaku OD, 2023)'
_computing_data_collection 'CrysAlisPro 1.171.42.89a (Rigaku OD, 2023)'
_computing_data_reduction 'CrysAlisPro 1.171.42.89a (Rigaku OD, 2023)'
_computing_molecular_graphics 'Olex2 (Dolomanov et al., 2009)'
_computing_publication_material 'Olex2 (Dolomanov et al., 2009)'
_computing_structure_refinement 'ShelXL (Sheldrick, 2015)'
_computing_structure_solution 'ShelXT (Sheldrick, 2015)'
_diffrn_ambient_environment N~2~
_diffrn_ambient_temperature 120.01(10)
_diffrn_detector 'Hybrid Pixel Array Detector'
_diffrn_detector_area_resol_mean 10.0000
_diffrn_detector_type 'HyPix-Arc 100'
_diffrn_measured_fraction_theta_full 0.948
_diffrn_measured_fraction_theta_max 0.951
_diffrn_measurement_details
;
List of Runs (angles in degrees, time in seconds):

  # Type    Start    End  Width  t~exp~   \w     \q     \k     \f   Frames
#--------------------------------------------------------------------------
  1  \w    -54.00 -13.00   0.50    0.50    --  -87.61  57.00 150.00   82
  2  \w    -54.00 -13.00   0.50    0.50    --  -87.61  57.00  60.00   82
  3  \w   -112.00 -20.00   0.50    0.50    --  -87.61  77.00  90.00  184
  4  \w   -112.00 -20.00   0.50    0.50    --  -87.61  77.00 -60.00  184
  5  \w    -54.00 -13.00   0.50    0.50    --  -87.61  57.00 -30.00   82
  6  \w    -27.00  26.00   0.50    0.15    --  -51.51  38.00 -90.00  106
  7  \w     16.00  42.00   0.50    0.15    --   46.00  87.00  29.23   52
  8  \w    -35.00  -4.00   0.50    0.15    --   10.00 113.00 -17.94   62
  9  \w     15.00  42.00   0.50    0.15    --   46.00  89.00-110.02   54
 10  \w     80.00 173.00   0.50    0.50    --  102.08 125.00  30.00  186
 11  \w     78.00 169.00   0.50    0.50    --  102.08  77.00-120.00  182
 12  \w     88.00 176.00   0.50    0.50    --  102.08  38.00 -60.00  176
 13  \w     85.00 176.00   0.50    0.50    --  102.08  57.00 -60.00  182
 14  \w     88.00 176.00   0.50    0.50    --  102.08  38.00  30.00  176
 15  \w     36.00 176.00   0.50    0.50    --  102.08   7.00 -94.00  280
 16  \w     16.00 126.00   0.50    0.15    --   51.89   7.00 -94.00  220
 17  \w     78.00 169.00   0.50    0.50    --  102.08  77.00-150.00  182
 18  \w     28.00  79.00   0.50    0.50    --  102.08 -57.00-150.00  102
 19  \w     28.00  79.00   0.50    0.50    --  102.08 -57.00-120.00  102
 20  \w     25.00  52.00   0.50    0.50    --  102.08 -38.00 -90.00   54
 21  \w     25.00  52.00   0.50    0.50    --  102.08 -38.00 -60.00   54
 22  \w     28.00  79.00   0.50    0.50    --  102.08 -57.00   0.00  102
 23  \w     28.00  79.00   0.50    0.50    --  102.08 -57.00  30.00  102
 24  \w     25.00  52.00   0.50    0.50    --  102.08 -38.00  90.00   54
 25  \w     28.00  79.00   0.50    0.50    --  102.08 -57.00 120.00  102
 26  \w     25.00  52.00   0.50    0.50    --  102.08 -38.00   0.00   54
 27  \w    -22.00   9.00   0.50    0.15    --   51.89  -7.00  89.00   62
 28  \w     25.00  52.00   0.50    0.50    --  102.08 -38.00 -30.00   54
 29  \w     25.00  52.00   0.50    0.50    --  102.08 -38.00-180.00   54
 30  \w     25.00  52.00   0.50    0.50    --  102.08 -38.00-150.00   54
 31  \w     35.00 106.00   0.50    0.50    --  102.08 -99.00 -30.00  142
 32  \w     35.00 106.00   0.50    0.50    --  102.08 -99.00-120.00  142
 33  \w     32.00 111.00   0.50    0.50    --  102.08-125.00-120.00  158
 34  \w     35.00 106.00   0.50    0.50    --  102.08 -99.00   0.00  142
 35  \w     32.00 111.00   0.50    0.50    --  102.08-125.00   0.00  158
 36  \w     35.00 106.00   0.50    0.50    --  102.08 -99.00  30.00  142
 37  \w     35.00 106.00   0.50    0.50    --  102.08 -99.00  60.00  142
 38  \w     35.00 106.00   0.50    0.50    --  102.08 -99.00 150.00  142
 39  \w     32.00 111.00   0.50    0.50    --  102.08-125.00 150.00  158
 40  \w   -119.00 -27.00   0.50    0.15    --  -51.51 -77.00  90.00  184
 41  \w   -159.00 -68.00   0.50    0.50    --  -90.00 -73.00 110.74  182
 42  \w   -155.00 -63.00   0.50    0.50    --  -87.61 -77.00  90.00  184
 43  \w   -136.00 -46.00   0.50    0.15    --  -66.00 -70.00  39.82  180
 44  \w   -138.00 -46.00   0.50    0.15    --  -70.00 -76.00 -16.78  184
 45  \w   -160.00 -70.00   0.50    0.50    --  -90.00 -70.00 -44.83  180
 46  \w   -147.00 -56.00   0.50    0.15    --  -78.00 -73.00-152.55  182
 47  \w   -149.00 -58.00   0.50    0.15    --  -78.00 -68.00 -73.78  182
 48  \w   -165.00 -75.00   0.50    0.50    --  -95.50 -71.00 -13.07  180
 49  \w   -149.00 -58.00   0.50    0.15    --  -78.00 -68.00 -99.31  182
 50  \w   -167.00 -76.00   0.50    0.50    --  -95.50 -67.00  61.56  182
 51  \w   -159.00 -67.00   0.50    0.50    --  -86.00 -62.00  15.34  184
 52  \w   -167.00 -76.00   0.50    0.50    --  -95.50 -66.00 125.47  182
 53  \w   -166.00 -75.00   0.50    0.50    --  -95.50 -69.00 146.90  182
 54  \w   -152.00 -62.00   0.50    0.50    --  -82.00 -69.00 177.34  180
 55  \w   -166.00 -75.00   0.50    0.50    --  -95.50 -68.00 161.37  182
 56  \w   -125.00   9.00   0.50    0.15    --  -51.51  -7.00  89.00  268
 57  \w   -159.00 -21.00   0.50    0.50    --  -87.61  -7.00  89.00  276
;
_diffrn_measurement_device 'four-circle diffractometer'
_diffrn_measurement_device_type 'XtaLAB Synergy R, HyPix-Arc 100'
_diffrn_measurement_method '\w scans'
_diffrn_orient_matrix_type 'CrysAlisPro convention (1999,Acta A55,543-557)'
_diffrn_orient_matrix_UB_11 0.2875513000
_diffrn_orient_matrix_UB_12 -0.0109498000
_diffrn_orient_matrix_UB_13 -0.0113025000
_diffrn_orient_matrix_UB_21 0.0523718000
_diffrn_orient_matrix_UB_22 -0.1606017000
_diffrn_orient_matrix_UB_23 0.0009153000
_diffrn_orient_matrix_UB_31 0.0121570000
_diffrn_orient_matrix_UB_32 0.0142229000
_diffrn_orient_matrix_UB_33 -0.1225311000
_diffrn_radiation_monochromator mirror
_diffrn_radiation_probe x-ray
_diffrn_radiation_type CuK\a
_diffrn_radiation_wavelength 1.54184
_diffrn_reflns_av_R_equivalents 0.0711
_diffrn_reflns_av_unetI/netI 0.0311
_diffrn_reflns_Laue_measured_fraction_full 0.948
_diffrn_reflns_Laue_measured_fraction_max 0.951
_diffrn_reflns_limit_h_max 6
_diffrn_reflns_limit_h_min -6
_diffrn_reflns_limit_k_max 12
_diffrn_reflns_limit_k_min -12
_diffrn_reflns_limit_l_max 14
_diffrn_reflns_limit_l_min -15
_diffrn_reflns_number 19770
_diffrn_reflns_point_group_measured_fraction_full 0.948
_diffrn_reflns_point_group_measured_fraction_max 0.951
_diffrn_reflns_theta_full 67.684
_diffrn_reflns_theta_max 74.501
_diffrn_reflns_theta_min 5.578
_diffrn_source 'Rotating-anode X-ray tube'
_diffrn_source_type 'PhotonJet R (Cu) X-ray Source'
_exptl_absorpt_coefficient_mu 12.942
_exptl_absorpt_correction_T_max 0.894
_exptl_absorpt_correction_T_min 0.340
_exptl_absorpt_correction_type gaussian
_exptl_absorpt_process_details
;
CrysAlisPro 1.171.42.89a (Rigaku Oxford Diffraction, 2023)
Numerical absorption correction based on gaussian integration over
a multifaceted crystal model
Empirical absorption correction using spherical harmonics,
implemented in SCALE3 ABSPACK scaling algorithm.
;
_exptl_crystal_colour colourless
_exptl_crystal_colour_primary colourless
_exptl_crystal_density_diffrn 1.983
_exptl_crystal_description plate
_exptl_crystal_F_000 384
_exptl_crystal_recrystallization_method 'Re-crystallisation from solvent: diethyl ether'
_exptl_crystal_size_max 0.15
_exptl_crystal_size_mid 0.062
_exptl_crystal_size_min 0.009
_refine_diff_density_max 1.497
_refine_diff_density_min -0.819
_refine_diff_density_rms 0.153
_refine_ls_extinction_method none
_refine_ls_goodness_of_fit_ref 1.072
_refine_ls_hydrogen_treatment constr
_refine_ls_matrix_type full
_refine_ls_number_parameters 216
_refine_ls_number_reflns 2554
_refine_ls_number_restraints 89
_refine_ls_restrained_S_all 1.074
_refine_ls_R_factor_all 0.0472
_refine_ls_R_factor_gt 0.0452
_refine_ls_shift/su_max 0.000
_refine_ls_shift/su_mean 0.000
_refine_ls_structure_factor_coef Fsqd
_refine_ls_weighting_details 'w=1/[\s^2^(Fo^2^)+(0.0942P)^2^+0.5418P] where P=(Fo^2^+2Fc^2^)/3'
_refine_ls_weighting_scheme calc
_refine_ls_wR_factor_gt 0.1292
_refine_ls_wR_factor_ref 0.1311
_reflns_Friedel_coverage 0.000
_reflns_number_gt 2411
_reflns_number_total 2554
_reflns_threshold_expression 'I > 2\s(I)'
_twin_special_details
;
Component 2 rotated by 1.8960\% 
around [0.74 0.64 0.21] (reciprocal) or [0.99 0.14 -0.03] (direct)
;
_cod_data_source_file d4ce00441h2.cif
_cod_data_source_block 1_Et2O
_cod_depositor_comments 'Adding full bibliography for 7248652--7248666.cif.'
_cod_database_code 7248652
_shelxl_version_number 2014/6
_chemical_oxdiff_formula 'C22 H20 Ag2 F10 O6'
_chemical_oxdiff_usercomment 'Et2O evap'
_shelx_space_group_comment
;
The symmetry employed for this shelxl refinement is uniquely defined
by the following loop, which should always be used as a source of
symmetry information in preference to the above space-group names.
They are only intended as comments.
;
_shelx_estimated_absorpt_t_max 0.892
_shelx_estimated_absorpt_t_min 0.247
_diffrn_oxdiff_digest_frames
;
01570d1618165e7bf2173bac8d803a50330820405b2
;
_olex2_refinement_description
;
1. Fixed Uiso
 At 1.2 times of:
  All C(H,H) groups
 At 1.5 times of:
  All C(H,H,H) groups
2. Restrained distances
 C34-C35 = C38-C39
 1.5 with sigma of 0.02
 O31-C38 = O31-C36
 1.4 with sigma of 0.02
 O31-C32
 1.4 with sigma of 0.01
3. Uiso/Uaniso restraints and constraints
O31 \\sim C32 \\sim C33 \\sim C34 \\sim C36 \\sim C37 \\sim C38 \\sim C39:
within 1.7A with sigma of 0.02 and sigma for terminal atoms of 0.04
Uanis(C34) = Uanis(C35)
4. Others
 Sof(C32)=Sof(H32A)=Sof(H32B)=Sof(C33)=Sof(H33A)=Sof(H33B)=Sof(H33C)=Sof(C34)=
 Sof(H34A)=Sof(H34B)=Sof(C35)=Sof(H35A)=Sof(H35B)=Sof(H35C)=1-FVAR(1)
 Sof(C36)=Sof(H36A)=Sof(H36B)=Sof(C37)=Sof(H37A)=Sof(H37B)=Sof(H37C)=Sof(C38)=
 Sof(H38A)=Sof(H38B)=Sof(C39)=Sof(H39A)=Sof(H39B)=Sof(H39C)=FVAR(1)
5.a Secondary CH2 refined with riding coordinates:
 C32(H32A,H32B), C34(H34A,H34B), C36(H36A,H36B), C38(H38A,H38B)
5.b Idealised Me refined as rotating group:
 C33(H33A,H33B,H33C), C35(H35A,H35B,H35C), C37(H37A,H37B,H37C), C39(H39A,H39B,
 H39C)
;
_olex2_submission_special_instructions 'No special instructions were received'
_oxdiff_exptl_absorpt_empirical_details
;
Empirical correction (ABSPACK) includes:
- Absorption correction using spherical harmonics
- Frame scaling
;
_oxdiff_exptl_absorpt_empirical_full_max 1.415
_oxdiff_exptl_absorpt_empirical_full_min 0.734
_oxdiff_twin_integration_method simultaneous
_oxdiff_twin_items 2

loop_
_space_group_symop_operation_xyz
'x, y, z'
'-x, -y, -z'

loop_
_atom_site_label
_atom_site_type_symbol
_atom_site_fract_x
_atom_site_fract_y
_atom_site_fract_z
_atom_site_U_iso_or_equiv
_atom_site_adp_type
_atom_site_occupancy
_atom_site_site_symmetry_order
_atom_site_calc_flag
_atom_site_refinement_flags_posn
_atom_site_refinement_flags_adp
_atom_site_refinement_flags_occupancy
_atom_site_disorder_assembly
_atom_site_disorder_group
Ag1 Ag -0.18543(6) 0.50129(3) 0.93187(2) 0.04538(18) Uani 1 1 d . . . . .
F20 F 0.2423(8) 0.6276(5) 0.6111(3) 0.0763(11) Uani 1 1 d . . . . .
F21 F 0.5090(10) 0.7585(7) 0.4561(3) 0.0964(15) Uani 1 1 d . . . . .
F22 F 0.8006(8) 0.9178(5) 0.5057(3) 0.0818(11) Uani 1 1 d . . . . .
F23 F 0.8041(7) 0.9581(4) 0.7123(3) 0.0708(9) Uani 1 1 d . . . . .
F24 F 0.5235(7) 0.8348(3) 0.8690(3) 0.0574(7) Uani 1 1 d . . . . .
O11 O 0.0184(7) 0.6423(4) 0.8233(3) 0.0479(8) Uani 1 1 d . . . . .
O13 O 0.3600(6) 0.5841(4) 0.9105(3) 0.0485(8) Uani 1 1 d . . . . .
O31 O -0.0916(16) 0.2933(6) 0.8292(5) 0.105(2) Uani 1 1 d D U . . .
C12 C 0.2384(9) 0.6441(5) 0.8342(4) 0.0421(9) Uani 1 1 d . . . . .
C14 C 0.3774(9) 0.7231(5) 0.7461(4) 0.0452(10) Uani 1 1 d . . . . .
C15 C 0.3736(11) 0.7107(7) 0.6395(4) 0.0568(13) Uani 1 1 d . . . . .
C16 C 0.5128(12) 0.7759(8) 0.5592(4) 0.0655(16) Uani 1 1 d . . . . .
C17 C 0.6615(11) 0.8573(7) 0.5832(5) 0.0616(14) Uani 1 1 d . . . . .
C18 C 0.6639(10) 0.8767(6) 0.6879(5) 0.0540(12) Uani 1 1 d . . . . .
C19 C 0.5215(9) 0.8109(5) 0.7682(4) 0.0461(10) Uani 1 1 d . . . . .
C32 C -0.222(4) 0.3162(17) 0.7374(13) 0.085(4) Uani 0.490(17) 1 d D U P A 1
H32A H -0.4054 0.3520 0.7602 0.101 Uiso 0.490(17) 1 calc R . P A 1
H32B H -0.1985 0.2249 0.7083 0.101 Uiso 0.490(17) 1 calc R . P A 1
C33 C -0.135(5) 0.418(2) 0.6483(16) 0.063(4) Uani 0.490(17) 1 d . U P A 1
H33A H -0.2330 0.4275 0.5886 0.094 Uiso 0.490(17) 1 calc GR . P A 1
H33B H 0.0459 0.3831 0.6236 0.094 Uiso 0.490(17) 1 calc GR . P A 1
H33C H -0.1623 0.5103 0.6752 0.094 Uiso 0.490(17) 1 calc GR . P A 1
C34 C 0.139(6) 0.185(2) 0.8216(18) 0.115(5) Uani 0.490(17) 1 d D U P A 1
H34A H 0.2809 0.2181 0.7773 0.138 Uiso 0.490(17) 1 calc R . P A 1
H34B H 0.1173 0.1008 0.7930 0.138 Uiso 0.490(17) 1 calc R . P A 1
C35 C 0.177(6) 0.157(3) 0.9393(17) 0.115(5) Uani 0.490(17) 1 d D . P A 1
H35A H 0.3538 0.1074 0.9455 0.172 Uiso 0.490(17) 1 calc GR . P A 1
H35B H 0.0636 0.0998 0.9768 0.172 Uiso 0.490(17) 1 calc GR . P A 1
H35C H 0.1389 0.2466 0.9712 0.172 Uiso 0.490(17) 1 calc GR . P A 1
C36 C 0.000(5) 0.279(2) 0.7264(13) 0.106(5) Uani 0.510(17) 1 d D U P A 2
H36A H -0.0106 0.1885 0.7043 0.128 Uiso 0.510(17) 1 calc R . P A 2
H36B H 0.1772 0.2887 0.7102 0.128 Uiso 0.510(17) 1 calc R . P A 2
C37 C -0.170(6) 0.393(3) 0.680(2) 0.089(7) Uani 0.510(17) 1 d . U P A 2
H37A H -0.1444 0.3897 0.6024 0.133 Uiso 0.510(17) 1 calc GR . P A 2
H37B H -0.1412 0.4807 0.6974 0.133 Uiso 0.510(17) 1 calc GR . P A 2
H37C H -0.3449 0.3880 0.7080 0.133 Uiso 0.510(17) 1 calc GR . P A 2
C38 C 0.040(5) 0.167(2) 0.883(3) 0.152(7) Uani 0.510(17) 1 d D U P A 2
H38A H 0.0721 0.0879 0.8382 0.182 Uiso 0.510(17) 1 calc R . P A 2
H38B H -0.0637 0.1441 0.9510 0.182 Uiso 0.510(17) 1 calc R . P A 2
C39 C 0.288(4) 0.1875(17) 0.9062(14) 0.084(5) Uani 0.510(17) 1 d D U P A 2
H39A H 0.4267 0.1088 0.8826 0.126 Uiso 0.510(17) 1 calc GR . P A 2
H39B H 0.2815 0.1921 0.9831 0.126 Uiso 0.510(17) 1 calc GR . P A 2
H39C H 0.3180 0.2752 0.8678 0.126 Uiso 0.510(17) 1 calc GR . P A 2

loop_
_atom_site_aniso_label
_atom_site_aniso_U_11
_atom_site_aniso_U_22
_atom_site_aniso_U_33
_atom_site_aniso_U_23
_atom_site_aniso_U_13
_atom_site_aniso_U_12
Ag1 0.0336(2) 0.0648(3) 0.0398(2) 0.00299(16) -0.00421(15) -0.01940(16)
F20 0.075(2) 0.133(3) 0.0419(16) -0.0070(19) -0.0034(16) -0.065(2)
F21 0.089(3) 0.177(5) 0.0398(18) 0.006(2) -0.0035(19) -0.073(3)
F22 0.069(2) 0.108(3) 0.068(2) 0.033(2) -0.0029(18) -0.044(2)
F23 0.067(2) 0.0638(18) 0.089(3) 0.0039(17) -0.0074(19) -0.0366(16)
F24 0.0603(19) 0.0618(16) 0.0549(18) -0.0112(14) -0.0075(15) -0.0207(14)
O11 0.0357(17) 0.070(2) 0.0397(17) 0.0070(15) -0.0052(13) -0.0211(15)
O13 0.0353(16) 0.072(2) 0.0371(16) 0.0087(15) -0.0035(13) -0.0183(15)
O31 0.151(6) 0.078(3) 0.085(4) -0.009(3) -0.027(4) -0.020(3)
C12 0.034(2) 0.056(2) 0.037(2) 0.0001(19) -0.0034(18) -0.0137(18)
C14 0.037(2) 0.060(2) 0.039(2) 0.004(2) -0.0061(19) -0.0146(19)
C15 0.045(3) 0.087(4) 0.044(3) 0.004(3) -0.008(2) -0.031(3)
C16 0.051(3) 0.111(5) 0.039(3) 0.014(3) -0.008(2) -0.036(3)
C17 0.048(3) 0.080(3) 0.057(3) 0.022(3) -0.009(3) -0.027(3)
C18 0.043(3) 0.056(3) 0.063(3) 0.008(2) -0.011(2) -0.018(2)
C19 0.038(2) 0.052(2) 0.047(3) 0.003(2) -0.006(2) -0.0121(19)
C32 0.128(10) 0.080(8) 0.065(8) -0.010(6) -0.042(8) -0.040(8)
C33 0.084(11) 0.066(8) 0.042(10) 0.008(7) -0.003(8) -0.033(7)
C34 0.137(10) 0.109(8) 0.096(9) -0.046(7) -0.037(8) 0.005(8)
C35 0.137(10) 0.109(8) 0.096(9) -0.046(7) -0.037(8) 0.005(8)
C36 0.123(10) 0.098(8) 0.098(9) -0.035(7) -0.002(9) -0.022(8)
C37 0.115(14) 0.102(15) 0.065(15) -0.009(12) 0.001(12) -0.063(11)
C38 0.184(14) 0.132(11) 0.116(13) -0.016(11) -0.018(12) 0.005(12)
C39 0.131(15) 0.066(7) 0.059(8) -0.004(6) -0.026(9) -0.024(8)

loop_
_atom_type_symbol
_atom_type_description
_atom_type_scat_dispersion_real
_atom_type_scat_dispersion_imag
_atom_type_scat_source
C C 0.0181 0.0091 'International Tables Vol C Tables 4.2.6.8 and 6.1.1.4'
H H 0.0000 0.0000 'International Tables Vol C Tables 4.2.6.8 and 6.1.1.4'
Ag Ag 0.1306 4.2820 'International Tables Vol C Tables 4.2.6.8 and 6.1.1.4'
F F 0.0727 0.0534 'International Tables Vol C Tables 4.2.6.8 and 6.1.1.4'
O O 0.0492 0.0322 'International Tables Vol C Tables 4.2.6.8 and 6.1.1.4'

loop_
_exptl_crystal_face_index_h
_exptl_crystal_face_index_k
_exptl_crystal_face_index_l
_exptl_crystal_face_perp_dist
-4 -1 -1 0.0740
0 0 -8 0.0281
0 0 8 0.0341
0 -6 -1 0.0058
0 6 1 0.0028
4 2 3 0.0699

loop_
_geom_angle_atom_site_label_1
_geom_angle_atom_site_label_2
_geom_angle_atom_site_label_3
_geom_angle
_geom_angle_site_symmetry_1
_geom_angle_site_symmetry_3
_geom_angle_publ_flag
O11 Ag1 Ag1 83.34(9) . 2_567 ?
O11 Ag1 O13 155.75(15) . 2_567 ?
O11 Ag1 O13 107.25(12) . 1_455 ?
O11 Ag1 O31 101.6(2) . . ?
O13 Ag1 Ag1 78.33(9) 2_567 2_567 ?
O13 Ag1 Ag1 143.96(8) 1_455 2_567 ?
O13 Ag1 O13 79.79(13) 2_567 1_455 ?
O13 Ag1 O31 100.4(2) 2_567 . ?
O13 Ag1 O31 97.2(2) 1_455 . ?
O31 Ag1 Ag1 114.62(17) . 2_567 ?
C12 O11 Ag1 120.6(3) . . ?
Ag1 O13 Ag1 100.21(13) 2_567 1_655 ?
C12 O13 Ag1 124.9(3) . 2_567 ?
C12 O13 Ag1 134.6(3) . 1_655 ?
C32 O31 Ag1 113.6(8) . . ?
C32 O31 C34 114.0(12) . . ?
C34 O31 Ag1 126.5(9) . . ?
C36 O31 Ag1 130.0(10) . . ?
C36 O31 C38 103.5(18) . . ?
C38 O31 Ag1 114.0(14) . . ?
O11 C12 O13 126.8(4) . . ?
O11 C12 C14 116.7(4) . . ?
O13 C12 C14 116.5(4) . . ?
C15 C14 C12 122.2(5) . . ?
C15 C14 C19 116.4(5) . . ?
C19 C14 C12 121.5(4) . . ?
F20 C15 C14 120.4(5) . . ?
F20 C15 C16 117.3(5) . . ?
C16 C15 C14 122.3(5) . . ?
F21 C16 C15 120.5(6) . . ?
F21 C16 C17 119.2(5) . . ?
C17 C16 C15 120.2(5) . . ?
F22 C17 C16 120.3(6) . . ?
F22 C17 C18 120.2(6) . . ?
C18 C17 C16 119.5(5) . . ?
F23 C18 C17 120.1(5) . . ?
F23 C18 C19 120.3(5) . . ?
C17 C18 C19 119.6(5) . . ?
F24 C19 C14 120.1(4) . . ?
F24 C19 C18 118.0(5) . . ?
C18 C19 C14 121.9(5) . . ?
O31 C32 H32A 108.5 . . ?
O31 C32 H32B 108.5 . . ?
O31 C32 C33 114.9(16) . . ?
H32A C32 H32B 107.5 . . ?
C33 C32 H32A 108.5 . . ?
C33 C32 H32B 108.5 . . ?
C32 C33 H33A 109.5 . . ?
C32 C33 H33B 109.5 . . ?
C32 C33 H33C 109.5 . . ?
H33A C33 H33B 109.5 . . ?
H33A C33 H33C 109.5 . . ?
H33B C33 H33C 109.5 . . ?
O31 C34 H34A 111.8 . . ?
O31 C34 H34B 111.8 . . ?
O31 C34 C35 99.7(18) . . ?
H34A C34 H34B 109.6 . . ?
C35 C34 H34A 111.8 . . ?
C35 C34 H34B 111.8 . . ?
C34 C35 H35A 109.5 . . ?
C34 C35 H35B 109.5 . . ?
C34 C35 H35C 109.5 . . ?
H35A C35 H35B 109.5 . . ?
H35A C35 H35C 109.5 . . ?
H35B C35 H35C 109.5 . . ?
O31 C36 H36A 112.0 . . ?
O31 C36 H36B 112.0 . . ?
O31 C36 C37 99.0(17) . . ?
H36A C36 H36B 109.7 . . ?
C37 C36 H36A 112.0 . . ?
C37 C36 H36B 112.0 . . ?
C36 C37 H37A 109.5 . . ?
C36 C37 H37B 109.5 . . ?
C36 C37 H37C 109.5 . . ?
H37A C37 H37B 109.5 . . ?
H37A C37 H37C 109.5 . . ?
H37B C37 H37C 109.5 . . ?
O31 C38 H38A 110.0 . . ?
O31 C38 H38B 110.0 . . ?
O31 C38 C39 108.5(18) . . ?
H38A C38 H38B 108.4 . . ?
C39 C38 H38A 110.0 . . ?
C39 C38 H38B 110.0 . . ?
C38 C39 H39A 109.5 . . ?
C38 C39 H39B 109.5 . . ?
C38 C39 H39C 109.5 . . ?
H39A C39 H39B 109.5 . . ?
H39A C39 H39C 109.5 . . ?
H39B C39 H39C 109.5 . . ?

loop_
_geom_bond_atom_site_label_1
_geom_bond_atom_site_label_2
_geom_bond_distance
_geom_bond_site_symmetry_2
_geom_bond_publ_flag
Ag1 Ag1 2.8689(6) 2_567 ?
Ag1 O11 2.223(4) . ?
Ag1 O13 2.469(3) 1_455 ?
Ag1 O13 2.247(3) 2_567 ?
Ag1 O31 2.476(6) . ?
F20 C15 1.338(7) . ?
F21 C16 1.348(7) . ?
F22 C17 1.329(7) . ?
F23 C18 1.339(6) . ?
F24 C19 1.335(6) . ?
O11 C12 1.243(6) . ?
O13 Ag1 2.247(3) 2_567 ?
O13 Ag1 2.469(3) 1_655 ?
O13 C12 1.264(6) . ?
O31 C32 1.427(9) . ?
O31 C34 1.44(2) . ?
O31 C36 1.337(15) . ?
O31 C38 1.431(18) . ?
C12 C14 1.506(7) . ?
C14 C15 1.380(7) . ?
C14 C19 1.395(7) . ?
C15 C16 1.374(8) . ?
C16 C17 1.374(9) . ?
C17 C18 1.373(9) . ?
C18 C19 1.387(8) . ?
C32 H32A 0.9900 . ?
C32 H32B 0.9900 . ?
C32 C33 1.53(2) . ?
C33 H33A 0.9800 . ?
C33 H33B 0.9800 . ?
C33 H33C 0.9800 . ?
C34 H34A 0.9900 . ?
C34 H34B 0.9900 . ?
C34 C35 1.526(18) . ?
C35 H35A 0.9800 . ?
C35 H35B 0.9800 . ?
C35 H35C 0.9800 . ?
C36 H36A 0.9900 . ?
C36 H36B 0.9900 . ?
C36 C37 1.40(4) . ?
C37 H37A 0.9800 . ?
C37 H37B 0.9800 . ?
C37 H37C 0.9800 . ?
C38 H38A 0.9900 . ?
C38 H38B 0.9900 . ?
C38 C39 1.505(19) . ?
C39 H39A 0.9800 . ?
C39 H39B 0.9800 . ?
C39 H39C 0.9800 . ?

loop_
_twin_individual_id
_twin_individual_mass_fraction_refined
_oxdiff_twin_reflns_isolated
_oxdiff_twin_reflns_overlapped
_twin_individual_twin_lattice_type
_twin_individual_twin_matrix_11
_twin_individual_twin_matrix_12
_twin_individual_twin_matrix_13
_twin_individual_twin_matrix_21
_twin_individual_twin_matrix_22
_twin_individual_twin_matrix_23
_twin_individual_twin_matrix_31
_twin_individual_twin_matrix_32
_twin_individual_twin_matrix_33
1 0.7211 17587 3903 ref 1.0000 0.0000 0.0000 0.0000 1.0000 0.0000 0.0000 0.0000 1.0000
2 0.2789 17633 3903 nmt 0.9729 0.0319 0.0194 0.0040 0.9965 -0.0005 -0.0356 0.0412 1.0256

loop_
_exptl_oxdiff_crystal_face_indexfrac_h
_exptl_oxdiff_crystal_face_indexfrac_k
_exptl_oxdiff_crystal_face_indexfrac_l
_exptl_oxdiff_crystal_face_x
_exptl_oxdiff_crystal_face_y
_exptl_oxdiff_crystal_face_z
-3.5613 -1.3224 -1.3636 -0.9942 0.0246 0.1050
0.0681 0.0118 -8.1025 0.1110 -0.0057 0.9938
-0.0681 -0.0118 8.1025 -0.1110 0.0057 -0.9938
-0.1786 -6.2864 -0.6736 0.0251 0.9996 -0.0091
0.1786 6.2864 0.6736 -0.0251 -0.9996 0.0091
4.0000 2.0043 3.0055 1.0943 -0.1097 -0.2911
